data_7216558
loop_
_publ_author_name
'Yue, Weimin'
'Bishop, Roger'
'Craig, Donald C.'
'Scudder, Marcia L.'

_publ_section_title
;
 Co-crystalline hydrogen bonded solids formed by helical tubuland diols
;
_journal_issue 98
_journal_name_full CrystEngComm
_journal_page_first 591
_journal_paper_doi 10.1039/b210594b
_journal_volume 4
_journal_year 2002
_chemical_formula_moiety 'C15 H26 O2,C6 H6 O2'
_chemical_formula_sum 'C21 H32 O4'
_chemical_formula_weight 348.5
_space_group_IT_number 15
_symmetry_cell_setting monoclinic
_symmetry_space_group_name_Hall '-C 2yc'
_symmetry_space_group_name_H-M 'C 1 2/c 1'
_atom_type_scat_source 'International Tables for X-ray Crystallography, Vol. IV'
_audit_creation_method 'RAELSPUB and manual entry'
_cell_angle_alpha 90
_cell_angle_beta 93.99(2)
_cell_angle_gamma 90
_cell_formula_units_Z 4
_cell_length_a 10.870(4)
_cell_length_b 16.939(3)
_cell_length_c 10.934(4)
_cell_measurement_reflns_used 10
_cell_measurement_temperature 294
_cell_measurement_theta_max 23
_cell_measurement_theta_min 20
_cell_volume 2008.4(11)
_computing_cell_refinement 'CAD4 Version 5.0, 1989'
_computing_data_collection 'CAD4 Version 5.0, 1989'
_computing_data_reduction 'Local program'
_computing_molecular_graphics 'ORTEP-II, (Johnson, 1976)'
_computing_publication_material 'Local programs'
_computing_structure_refinement 'RAELS, (Rae, 1989)'
_computing_structure_solution 'SIR92 (Altomare et al, 1994)'
_diffrn_measurement_device_type 'Nonius CAD-4'
_diffrn_measurement_method \w--2\q
_diffrn_radiation_type 'Cu K\a'
_diffrn_radiation_wavelength 1.54184
_diffrn_reflns_av_R_equivalents 0.018
_diffrn_reflns_limit_h_max 13
_diffrn_reflns_limit_h_min -13
_diffrn_reflns_limit_k_max 0
_diffrn_reflns_limit_k_min -20
_diffrn_reflns_limit_l_max 0
_diffrn_reflns_limit_l_min -13
_diffrn_reflns_number 2024
_diffrn_reflns_theta_max 70
_diffrn_standards_decay_% 0
_diffrn_standards_interval_time 30min
_diffrn_standards_number 1
_exptl_absorpt_coefficient_mu 0.589
_exptl_absorpt_correction_T_max 0.97
_exptl_absorpt_correction_T_min 0.90
_exptl_absorpt_correction_type analytical
_exptl_absorpt_process_details '(DeMeulenaer & Tompa, 1965)'
_exptl_crystal_colour colourless
_exptl_crystal_density_diffrn 1.15
_exptl_crystal_density_method 'not measured'
_exptl_crystal_description prism
_exptl_crystal_F_000 760.0
_exptl_crystal_size_max 0.20
_exptl_crystal_size_mid 0.08
_exptl_crystal_size_min 0.07
_refine_diff_density_max 0.27
_refine_diff_density_min -0.21
_refine_ls_extinction_method none
_refine_ls_goodness_of_fit_ref 1.86
_refine_ls_hydrogen_treatment noref
_refine_ls_number_parameters 108
_refine_ls_number_reflns 1261
_refine_ls_R_factor_gt 0.047
_refine_ls_shift/su_max 0.003
_refine_ls_structure_factor_coef F
_refine_ls_weighting_details 'w = 1/[\s^2^(F) + 0.0004F^2^]'
_refine_ls_weighting_scheme calc
_refine_ls_wR_factor_ref 0.065
_reflns_number_gt 1261
_reflns_number_total 1917
_reflns_threshold_expression I>2\s(I)
_cod_data_source_file b210594b.txt
_cod_data_source_block DRB125_C15H26O2.C6H6O2
_cod_original_cell_volume 2008(1)
_cod_original_sg_symbol_H-M 'C 2/c'
_cod_database_code 7216558

loop_
_symmetry_equiv_pos_site_id
_symmetry_equiv_pos_as_xyz
1 x,y,z
2 x,-y,1/2+z
3 -x,-y,-z
4 -x,y,1/2-z
5 1/2+x,1/2+y,z
6 1/2+x,1/2-y,1/2+z
7 1/2-x,1/2-y,-z
8 1/2-x,1/2+y,1/2-z

loop_
_atom_site_label
_atom_site_fract_x
_atom_site_fract_y
_atom_site_fract_z
_atom_site_U_iso_or_equiv
_atom_site_adp_type
_atom_site_type_symbol
_atom_site_occupancy
O1 0.22687(15) 0.20385(9) 0.39305(15) 0.0674(5) Uani O 1.0
C1 0.0000 0.3490(2) 0.2500 0.070(1) Uani C 1.0
C2 0.0631(2) 0.2958(1) 0.3472(2) 0.0600(6) Uani C 1.0
C3 0.1709(2) 0.2527(1) 0.2955(2) 0.0575(6) Uani C 1.0
C4 0.1329(2) 0.2017(1) 0.1821(2) 0.0593(6) Uani C 1.0
C5 0.0349(2) 0.2452(1) 0.0949(2) 0.0651(7) Uani C 1.0
C6 0.2709(2) 0.3115(2) 0.2634(3) 0.0856(9) Uani C 1.0
C7 0.1057(2) 0.1137(1) 0.2052(2) 0.0680(7) Uani C 1.0
C8 0.0270(3) 0.0858(3) 0.3089(4) 0.064(1) Uani C 0.5
C9 0.0209(6) -0.0052(3) 0.3125(6) 0.103(2) Uani C 0.5
O1Hq 0.43067(16) 0.12254(9) 0.34425(15) 0.0803(8) Uani O 0.5
O2Hq 0.56933(16) -0.12254(9) 0.65575(15) 0.0803(8) Uani O 0.5
C1Hq 0.4654(1) 0.0610(1) 0.4225(1) 0.0551(8) Uani C 0.5
C2Hq 0.5874(2) 0.0407(1) 0.4403(2) 0.0596(9) Uani C 0.5
C3Hq 0.6222(1) -0.0206(1) 0.5183(2) 0.0571(8) Uani C 0.5
C4Hq 0.5346(1) -0.0610(1) 0.5775(1) 0.0551(8) Uani C 0.5
C5Hq 0.4126(2) -0.0407(1) 0.5597(2) 0.0596(9) Uani C 0.5
C6Hq 0.3778(1) 0.0206(1) 0.4817(2) 0.0571(8) Uani C 0.5
HO1 0.2432 0.2365 0.4687 0.067 Uani H 0.5
H'O1 0.3025 0.1737 0.3749 0.067 Uani H 0.5
H1C1 0.0624 0.3831 0.2126 0.070 Uani H 1.0
H2C1 -0.0624 0.3831 0.2874 0.070 Uani H 1.0
HC2 0.0992 0.3313 0.4135 0.060 Uani H 1.0
HC4 0.2083 0.2007 0.1349 0.059 Uani H 1.0
H1C5 -0.0098 0.2040 0.0436 0.065 Uani H 1.0
H2C5 0.0809 0.2808 0.0410 0.065 Uani H 1.0
H1C6 0.2375 0.3471 0.1961 0.086 Uani H 1.0
H2C6 0.2967 0.3438 0.3374 0.086 Uani H 1.0
H3C6 0.3438 0.2821 0.2359 0.086 Uani H 1.0
H1C7 0.1878 0.0875 0.2202 0.068 Uani H 0.5
H2C7 0.0639 0.0932 0.1273 0.068 Uani H 0.5
H1'C7 0.1376 0.1015 0.2911 0.068 Uani H 0.5
H2'C7 0.1528 0.0824 0.1466 0.068 Uani H 0.5
HC8 0.0655 0.1053 0.3890 0.064 Uani H 0.5
H1C9 -0.0304 -0.0221 0.3802 0.103 Uani H 0.5
H2C9 -0.0169 -0.0253 0.2325 0.103 Uani H 0.5
H3C9 0.1061 -0.0270 0.3271 0.103 Uani H 0.5
HO1Hq 0.3550 0.1527 0.3624 0.090 Uani H 0.25
H'O1Hq 0.4833 0.1225 0.2728 0.100 Uani H 0.25
HO2Hq 0.6450 -0.1527 0.6376 0.090 Uani H 0.25
H'O2Hq 0.5167 -0.1225 0.7272 0.100 Uani H 0.25
HC2Hq 0.6511 0.0703 0.3970 0.085 Uani H 0.5
HC3Hq 0.7112 -0.0356 0.5315 0.077 Uani H 0.5
HC5Hq 0.3489 -0.0703 0.6030 0.085 Uani H 0.5
HC6Hq 0.2888 0.0356 0.4685 0.077 Uani H 0.5

loop_
_atom_site_aniso_label
_atom_site_aniso_U_11
_atom_site_aniso_U_22
_atom_site_aniso_U_33
_atom_site_aniso_U_12
_atom_site_aniso_U_13
_atom_site_aniso_U_23
_atom_site_aniso_type_symbol
O1 0.074(1) 0.069(1) 0.057(1) 0.0017(8) -0.0084(8) -0.0007(8) O
C1 0.076(2) 0.045(2) 0.087(3) 0.0000 -0.003(2) 0.0000 C
C2 0.069(2) 0.045(1) 0.065(1) -0.002(1) -0.001(1) -0.009(1) C
C3 0.062(1) 0.051(1) 0.059(1) -0.005(1) 0.002(1) -0.001(1) C
C4 0.056(1) 0.065(1) 0.057(1) -0.002(1) 0.007(1) -0.004(1) C
C5 0.067(2) 0.071(2) 0.058(1) -0.002(1) 0.006(1) 0.007(1) C
C6 0.076(2) 0.080(2) 0.101(2) -0.026(2) 0.004(2) 0.004(2) C
C7 0.068(2) 0.056(1) 0.079(2) 0.003(1) 0.002(1) -0.013(1) C
C8 0.055(3) 0.048(3) 0.087(4) 0.000(2) -0.004(3) 0.004(2) C
C9 0.097(5) 0.049(3) 0.160(7) 0.002(3) -0.012(5) 0.011(3) C
O1Hq 0.097(1) 0.0788(9) 0.0672(9) 0.0354(8) 0.0234(8) 0.0157(7) O
O2Hq 0.097(1) 0.0788(9) 0.0672(9) 0.0354(8) 0.0234(8) 0.0157(7) O
C1Hq 0.0566(7) 0.0581(9) 0.052(1) 0.0115(5) 0.0091(5) -0.0011(7) C
C2Hq 0.0513(7) 0.0597(9) 0.069(1) 0.0034(7) 0.0155(7) 0.0012(8) C
C3Hq 0.0441(8) 0.065(1) 0.062(1) 0.0071(6) 0.0040(6) -0.0036(7) C
C4Hq 0.0566(7) 0.0581(9) 0.052(1) 0.0115(5) 0.0091(5) -0.0011(7) C
C5Hq 0.0513(7) 0.0597(9) 0.069(1) 0.0034(7) 0.0155(7) 0.0012(8) C
C6Hq 0.0441(8) 0.065(1) 0.062(1) 0.0071(6) 0.0040(6) -0.0036(7) C

loop_
_geom_angle_atom_site_label_1
_geom_angle_atom_site_label_2
_geom_angle_atom_site_label_3
_geom_angle
_geom_angle_site_symmetry_1
_geom_angle_site_symmetry_2
_geom_angle_site_symmetry_3
_geom_angle_publ_flag
C2 C1 C2 107.3(3) 1_555 1_555 4_555 no
C1 C2 C3 110.3(2) 1_555 1_555 1_555 no
C1 C2 C5 109.0(2) 1_555 1_555 4_555 no
C3 C2 C5 117.3(2) 1_555 1_555 4_555 no
O1 C3 C2 107.1(2) 1_555 1_555 1_555 no
O1 C3 C4 110.3(2) 1_555 1_555 1_555 no
O1 C3 C6 105.8(2) 1_555 1_555 1_555 no
C2 C3 C4 113.4(2) 1_555 1_555 1_555 no
C2 C3 C6 110.4(2) 1_555 1_555 1_555 no
C4 C3 C6 109.6(2) 1_555 1_555 1_555 no
C3 C4 C5 111.1(2) 1_555 1_555 1_555 no
C3 C4 C7 116.9(2) 1_555 1_555 1_555 no
C5 C4 C7 115.2(2) 1_555 1_555 1_555 no
C2 C5 C4 118.3(2) 4_555 1_555 1_555 no
C4 C7 C8 122.6(2) 1_555 1_555 1_555 no
C7 C8 C7 113.8(3) 1_555 1_555 4_555 no
C7 C8 C9 110.6(4) 1_555 1_555 1_555 no
C7 C8 C9 105.8(3) 4_555 1_555 1_555 no
O1Hq C1Hq C2Hq 119.8(2) 1_555 1_555 1_555 no
O1Hq C1Hq C6Hq 120.0(2) 1_555 1_555 1_555 no
C2Hq C1Hq C6Hq 120.3(2) 1_555 1_555 1_555 no
C1Hq C2Hq C3Hq 119.9(1) 1_555 1_555 1_555 no
C2Hq C3Hq C4Hq 119.9(1) 1_555 1_555 1_555 no
O2Hq C4Hq C3Hq 120.0(2) 1_555 1_555 1_555 no
O2Hq C4Hq C5Hq 119.8(2) 1_555 1_555 1_555 no
C3Hq C4Hq C5Hq 120.3(2) 1_555 1_555 1_555 no
C4Hq C5Hq C6Hq 119.9(1) 1_555 1_555 1_555 no
C1Hq C6Hq C5Hq 119.9(1) 1_555 1_555 1_555 no

loop_
_geom_bond_atom_site_label_1
_geom_bond_atom_site_label_2
_geom_bond_distance
_geom_bond_site_symmetry_1
_geom_bond_site_symmetry_2
_geom_bond_publ_flag
O1 C3 1.450(3) 1_555 1_555 no
C1 C2 1.520(3) 1_555 1_555 no
C1 C2 1.520(3) 1_555 4_555 no
C2 C3 1.523(3) 1_555 1_555 no
C2 C5 1.538(3) 1_555 4_555 no
C3 C4 1.543(3) 1_555 1_555 no
C3 C6 1.533(3) 1_555 1_555 no
C4 C5 1.564(3) 1_555 1_555 no
C4 C7 1.544(3) 1_555 1_555 no
C5 C2 1.538(3) 1_555 4_555 no
C7 C8 1.541(4) 1_555 1_555 no
C7 C8 1.516(4) 4_555 1_555 no
C8 C9 1.542(6) 1_555 1_555 no
O1Hq C1Hq 1.384(3) 1_555 1_555 no
O2Hq C4Hq 1.384(3) 1_555 1_555 no
C1Hq C2Hq 1.372(2) 1_555 1_555 no
C1Hq C6Hq 1.372(2) 1_555 1_555 no
C2Hq C3Hq 1.379(3) 1_555 1_555 no
C3Hq C4Hq 1.372(2) 1_555 1_555 no
C4Hq C5Hq 1.372(2) 1_555 1_555 no
C5Hq C6Hq 1.379(3) 1_555 1_555 no
